data_7121410
loop_
_publ_author_name
'Janiak, Agnieszka'
'Esterhuysen, Catharine'
'Barbour, Leonard J.'

_publ_section_title
;
 A thermo-responsive structural switch and colossal anisotropic thermal
 expansion in a chiral organic solid.
;
_journal_issue 30
_journal_name_full 'Chemical communications (Cambridge, England)'
_journal_page_first 3727
_journal_page_last 3730
_journal_paper_doi 10.1039/c8cc00952j
_journal_volume 54
_journal_year 2018
_chemical_absolute_configuration rm
_chemical_formula_moiety 'C42 H48 N6'
_chemical_formula_sum 'C42 H48 N6'
_chemical_formula_weight 636.86
_space_group_crystal_system monoclinic
_space_group_IT_number 5
_space_group_name_Hall 'C 2y'
_space_group_name_H-M_alt 'C 1 2 1'
_symmetry_space_group_name_Hall 'C 2y'
_symmetry_space_group_name_H-M 'C 1 2 1'
_atom_sites_solution_hydrogens geom
_audit_creation_method SHELXL-2014/7
_audit_update_record
;
2017-09-07 deposited with the CCDC.
2018-03-21 downloaded from the CCDC.
;
_cell_angle_alpha 90
_cell_angle_beta 112.3240(10)
_cell_angle_gamma 90
_cell_formula_units_Z 4
_cell_length_a 34.6765(8)
_cell_length_b 5.3631(2)
_cell_length_c 22.8467(5)
_cell_measurement_reflns_used 7992
_cell_measurement_temperature 400(2)
_cell_measurement_theta_max 68.57
_cell_measurement_theta_min 2.76
_cell_volume 3930.43(19)
_computing_structure_refinement 'SHELXL-2014/7 (Sheldrick, 2014)'
_diffrn_ambient_temperature 400(2)
_diffrn_measured_fraction_theta_full 0.956
_diffrn_measured_fraction_theta_max 0.956
_diffrn_measurement_device_type 'Bruker APEX-II CCD'
_diffrn_measurement_method '\f and \w scans'
_diffrn_radiation_type CuK\a
_diffrn_radiation_wavelength 1.54178
_diffrn_reflns_av_R_equivalents 0.0266
_diffrn_reflns_av_unetI/netI 0.0372
_diffrn_reflns_Laue_measured_fraction_full 0.956
_diffrn_reflns_Laue_measured_fraction_max 0.956
_diffrn_reflns_limit_h_max 36
_diffrn_reflns_limit_h_min -40
_diffrn_reflns_limit_k_max 6
_diffrn_reflns_limit_k_min -5
_diffrn_reflns_limit_l_max 27
_diffrn_reflns_limit_l_min -26
_diffrn_reflns_number 11634
_diffrn_reflns_point_group_measured_fraction_full 0.862
_diffrn_reflns_point_group_measured_fraction_max 0.862
_diffrn_reflns_theta_full 66.384
_diffrn_reflns_theta_max 66.384
_diffrn_reflns_theta_min 2.754
_diffrn_source 'sealed tube'
_exptl_absorpt_coefficient_mu 0.493
_exptl_absorpt_correction_type none
_exptl_crystal_colour colourless
_exptl_crystal_density_diffrn 1.076
_exptl_crystal_description needle
_exptl_crystal_F_000 1368
_exptl_crystal_size_max 0.300
_exptl_crystal_size_mid 0.120
_exptl_crystal_size_min 0.080
_refine_diff_density_max 0.121
_refine_diff_density_min -0.099
_refine_diff_density_rms 0.028
_refine_ls_abs_structure_details
;
 Classical Flack method preferred over Parsons because s.u. lower.
;
_refine_ls_abs_structure_Flack -0.1(8)
_refine_ls_extinction_coef 0.00049(14)
_refine_ls_extinction_expression Fc^*^=kFc[1+0.001xFc^2^\l^3^/sin(2\q)]^-1/4^
_refine_ls_extinction_method 'SHELXL-2014/7 (Sheldrick 2014'
_refine_ls_goodness_of_fit_ref 1.039
_refine_ls_hydrogen_treatment constr
_refine_ls_matrix_type full
_refine_ls_number_parameters 434
_refine_ls_number_reflns 5965
_refine_ls_number_restraints 1
_refine_ls_restrained_S_all 1.039
_refine_ls_R_factor_all 0.0663
_refine_ls_R_factor_gt 0.0546
_refine_ls_shift/su_max 0.000
_refine_ls_shift/su_mean 0.000
_refine_ls_structure_factor_coef Fsqd
_refine_ls_weighting_details 'w=1/[\s^2^(Fo^2^)+(0.0997P)^2^+0.4256P] where P=(Fo^2^+2Fc^2^)/3'
_refine_ls_weighting_scheme calc
_refine_ls_wR_factor_gt 0.1521
_refine_ls_wR_factor_ref 0.1662
_reflns_Friedel_coverage 0.613
_reflns_Friedel_fraction_full 0.743
_reflns_Friedel_fraction_max 0.743
_reflns_number_gt 4705
_reflns_number_total 5965
_reflns_threshold_expression 'I > 2\s(I)'
_cod_data_source_file c8cc00952j2.cif
_cod_data_source_block FormII_400K
_cod_depositor_comments 'Adding full bibliography for 7121409--7121413.cif.'
_cod_database_code 7121410
_shelx_shelxl_version_number 2014/7
_shelx_space_group_comment
;
The symmetry employed for this shelxl refinement is uniquely defined
by the following loop, which should always be used as a source of
symmetry information in preference to the above space-group names.
They are only intended as comments.
;
_shelx_estimated_absorpt_t_min 0.820
_shelx_estimated_absorpt_t_max 0.962

loop_
_space_group_symop_operation_xyz
'x, y, z'
'-x, y, -z'
'x+1/2, y+1/2, z'
'-x+1/2, y+1/2, -z'

loop_
_atom_site_label
_atom_site_type_symbol
_atom_site_fract_x
_atom_site_fract_y
_atom_site_fract_z
_atom_site_U_iso_or_equiv
_atom_site_adp_type
_atom_site_occupancy
_atom_site_site_symmetry_order
_atom_site_calc_flag
_atom_site_refinement_flags_posn
_atom_site_refinement_flags_adp
C1 C 0.08683(10) 0.7328(8) 0.36005(14) 0.0774(9) Uani 1 1 d . .
H1 H 0.0857 0.5660 0.3768 0.093 Uiso 1 1 calc R U
C30 C 0.07191(11) 0.1216(8) -0.07050(14) 0.0828(10) Uani 1 1 d . .
H30 H 0.0808 0.2813 -0.0820 0.099 Uiso 1 1 calc R U
N1 N 0.08181(9) 0.7120(7) 0.29398(12) 0.0831(8) Uani 1 1 d . .
C2 C 0.12877(10) 0.8519(8) 0.39838(15) 0.0789(9) Uani 1 1 d . .
H2 H 0.1320 1.0081 0.3784 0.095 Uiso 1 1 calc R U
C15 C 0.37818(10) -0.0159(8) 0.35658(15) 0.0787(9) Uani 1 1 d . .
H15 H 0.3701 -0.1810 0.3665 0.094 Uiso 1 1 calc R U
C29 C 0.10015(11) -0.0828(8) -0.07691(15) 0.0821(10) Uani 1 1 d . .
H29 H 0.0925 -0.2400 -0.0623 0.099 Uiso 1 1 calc R U
N6 N 0.07628(11) 0.1324(7) -0.00410(13) 0.0942(10) Uani 1 1 d . .
N2 N 0.16212(9) 0.6773(7) 0.40170(14) 0.0881(9) Uani 1 1 d . .
C38 C 0.06377(15) 0.6285(10) 0.16147(18) 0.1081(15) Uani 1 1 d . .
H38 H 0.0527 0.7735 0.1711 0.130 Uiso 1 1 calc R U
C16 C 0.38064(10) -0.0215(8) 0.29186(15) 0.0817(10) Uani 1 1 d . .
H16 H 0.3867 0.1465 0.2808 0.098 Uiso 1 1 calc R U
N4 N 0.34062(10) -0.1049(7) 0.24508(15) 0.0955(10) Uani 1 1 d . .
N5 N 0.14365(9) -0.0243(8) -0.03702(14) 0.0978(10) Uani 1 1 d . .
C14 C 0.32031(10) 0.1038(8) 0.37698(17) 0.0863(10) Uani 1 1 d . .
H14 H 0.3227 -0.0533 0.3952 0.104 Uiso 1 1 calc R U
C35 C 0.07121(13) 0.3342(9) 0.01779(17) 0.0920(11) Uani 1 1 d . .
H35 H 0.0640 0.4704 -0.0094 0.110 Uiso 1 1 calc R U
N3 N 0.34654(10) 0.1664(7) 0.35508(15) 0.0935(10) Uani 1 1 d . .
C8 C 0.21903(11) 0.5642(9) 0.37222(18) 0.0884(11) Uani 1 1 d . .
C6 C 0.05162(12) 0.8896(10) 0.36438(17) 0.1001(14) Uani 1 1 d . .
H6A H 0.0513 1.0499 0.3445 0.120 Uiso 1 1 calc R U
H6B H 0.0253 0.8074 0.3413 0.120 Uiso 1 1 calc R U
C39 C 0.08354(12) 0.4616(8) 0.20801(16) 0.0853(10) Uani 1 1 d . .
C9 C 0.23129(11) 0.3639(10) 0.41290(19) 0.0957(12) Uani 1 1 d . .
H9 H 0.2175 0.3293 0.4398 0.115 Uiso 1 1 calc R U
C10 C 0.26398(12) 0.2143(10) 0.4139(2) 0.0964(12) Uani 1 1 d . .
H10 H 0.2715 0.0771 0.4408 0.116 Uiso 1 1 calc R U
C32 C 0.02264(12) 0.0485(10) -0.18228(16) 0.1007(13) Uani 1 1 d . .
H32A H -0.0061 0.0089 -0.2084 0.121 Uiso 1 1 calc R U
H32B H 0.0296 0.2058 -0.1969 0.121 Uiso 1 1 calc R U
C34 C 0.09557(13) -0.1138(11) -0.14527(17) 0.1067(14) Uani 1 1 d . .
H34A H 0.1065 0.0331 -0.1585 0.128 Uiso 1 1 calc R U
H34B H 0.1119 -0.2562 -0.1486 0.128 Uiso 1 1 calc R U
C31 C 0.02726(11) 0.0737(11) -0.11356(16) 0.1022(13) Uani 1 1 d . .
H31A H 0.0099 0.2100 -0.1099 0.123 Uiso 1 1 calc R U
H31B H 0.0176 -0.0782 -0.1004 0.123 Uiso 1 1 calc R U
C22 C 0.28182(13) -0.0204(10) 0.14968(19) 0.1006(13) Uani 1 1 d . .
C3 C 0.13275(13) 0.9010(10) 0.46638(17) 0.0994(13) Uani 1 1 d . .
H3A H 0.1341 0.7426 0.4876 0.119 Uiso 1 1 calc R U
H3B H 0.1586 0.9891 0.4887 0.119 Uiso 1 1 calc R U
C11 C 0.28550(11) 0.2655(8) 0.37559(17) 0.0845(10) Uani 1 1 d . .
C36 C 0.07565(13) 0.3763(9) 0.08361(16) 0.0871(10) Uani 1 1 d . .
C37 C 0.05994(17) 0.5844(10) 0.09975(18) 0.1158(16) Uani 1 1 d . .
H37 H 0.0462 0.7008 0.0686 0.139 Uiso 1 1 calc R U
C7 C 0.18421(11) 0.7263(9) 0.37066(18) 0.0890(10) Uani 1 1 d . .
H7 H 0.1785 0.8694 0.3458 0.107 Uiso 1 1 calc R U
C13 C 0.24017(13) 0.6153(9) 0.3328(2) 0.1060(14) Uani 1 1 d . .
H13 H 0.2320 0.7486 0.3048 0.127 Uiso 1 1 calc R U
C20 C 0.41997(12) 0.0566(10) 0.40644(17) 0.0971(12) Uani 1 1 d . .
H20A H 0.4182 0.0513 0.4478 0.117 Uiso 1 1 calc R U
H20B H 0.4265 0.2265 0.3989 0.117 Uiso 1 1 calc R U
C5 C 0.05589(15) 0.9308(12) 0.4318(2) 0.1187(18) Uani 1 1 d . .
H5A H 0.0539 0.7720 0.4507 0.142 Uiso 1 1 calc R U
H5B H 0.0333 1.0360 0.4323 0.142 Uiso 1 1 calc R U
C42 C 0.08760(12) 0.5062(9) 0.27397(16) 0.0875(10) Uani 1 1 d . .
H42 H 0.0949 0.3725 0.3020 0.105 Uiso 1 1 calc R U
C12 C 0.27351(13) 0.4676(10) 0.3353(2) 0.1055(14) Uani 1 1 d . .
H12 H 0.2880 0.5052 0.3095 0.127 Uiso 1 1 calc R U
C21 C 0.32231(11) 0.0370(10) 0.20001(17) 0.0966(12) Uani 1 1 d . .
H21 H 0.3349 0.1880 0.1980 0.116 Uiso 1 1 calc R U
C19 C 0.45484(12) -0.1148(11) 0.40638(19) 0.1064(14) Uani 1 1 d . .
H19A H 0.4813 -0.0546 0.4366 0.128 Uiso 1 1 calc R U
H19B H 0.4503 -0.2811 0.4191 0.128 Uiso 1 1 calc R U
C18 C 0.45641(12) -0.1243(13) 0.3411(2) 0.1194(17) Uani 1 1 d . .
H18A H 0.4642 0.0382 0.3305 0.143 Uiso 1 1 calc R U
H18B H 0.4774 -0.2434 0.3410 0.143 Uiso 1 1 calc R U
C4 C 0.09697(17) 1.0519(11) 0.47004(19) 0.1175(17) Uani 1 1 d . .
H4A H 0.0998 1.0656 0.5138 0.141 Uiso 1 1 calc R U
H4B H 0.0977 1.2187 0.4541 0.141 Uiso 1 1 calc R U
C41 C 0.09586(19) 0.2092(11) 0.1306(2) 0.1277(19) Uani 1 1 d . .
H41 H 0.1078 0.0671 0.1213 0.153 Uiso 1 1 calc R U
C28 C 0.16135(13) -0.1613(10) 0.00916(19) 0.1035(13) Uani 1 1 d . .
H28 H 0.1472 -0.3013 0.0144 0.124 Uiso 1 1 calc R U
C26 C 0.22807(14) 0.0738(12) 0.0498(2) 0.1195(17) Uani 1 1 d . .
H26 H 0.2186 0.1715 0.0134 0.143 Uiso 1 1 calc R U
C25 C 0.20367(13) -0.1139(10) 0.05613(19) 0.1029(13) Uani 1 1 d . .
C33 C 0.05055(14) -0.1513(11) -0.18891(17) 0.1066(14) Uani 1 1 d . .
H33A H 0.0487 -0.1551 -0.2323 0.128 Uiso 1 1 calc R U
H33B H 0.0410 -0.3112 -0.1798 0.128 Uiso 1 1 calc R U
C17 C 0.41504(13) -0.1983(11) 0.29229(19) 0.1088(15) Uani 1 1 d . .
H17A H 0.4083 -0.3663 0.3010 0.131 Uiso 1 1 calc R U
H17B H 0.4167 -0.1983 0.2509 0.131 Uiso 1 1 calc R U
C40 C 0.0986(2) 0.2509(10) 0.19176(19) 0.131(2) Uani 1 1 d . .
H40 H 0.1111 0.1310 0.2226 0.157 Uiso 1 1 calc R U
C27 C 0.26636(13) 0.1225(12) 0.0958(2) 0.1185(17) Uani 1 1 d . .
H27 H 0.2821 0.2544 0.0905 0.142 Uiso 1 1 calc R U
C23 C 0.25813(16) -0.2179(12) 0.1553(2) 0.137(2) Uani 1 1 d . .
H23 H 0.2683 -0.3219 0.1904 0.165 Uiso 1 1 calc R U
C24 C 0.21922(16) -0.2622(13) 0.1087(2) 0.138(2) Uani 1 1 d . .
H24 H 0.2034 -0.3952 0.1133 0.166 Uiso 1 1 calc R U

loop_
_atom_site_aniso_label
_atom_site_aniso_U_11
_atom_site_aniso_U_22
_atom_site_aniso_U_33
_atom_site_aniso_U_23
_atom_site_aniso_U_13
_atom_site_aniso_U_12
C1 0.0754(19) 0.101(3) 0.0561(16) 0.0096(16) 0.0252(14) 0.0133(18)
C30 0.089(2) 0.103(3) 0.0495(15) -0.0050(15) 0.0189(15) -0.0097(19)
N1 0.0886(18) 0.105(2) 0.0566(14) 0.0075(15) 0.0280(13) 0.0126(17)
C2 0.075(2) 0.096(3) 0.0665(18) 0.0036(17) 0.0289(15) 0.0194(18)
C15 0.0683(19) 0.094(3) 0.0744(19) 0.0033(17) 0.0280(16) 0.0138(17)
C29 0.079(2) 0.100(3) 0.0592(17) -0.0047(16) 0.0174(15) -0.0101(19)
N6 0.110(2) 0.113(3) 0.0553(15) -0.0070(16) 0.0259(15) -0.0027(19)
N2 0.0746(17) 0.114(2) 0.0761(16) 0.0025(16) 0.0290(14) 0.0227(17)
C38 0.134(3) 0.123(4) 0.067(2) 0.005(2) 0.038(2) 0.031(3)
C16 0.0650(18) 0.109(3) 0.0657(18) 0.0018(17) 0.0182(14) 0.0100(18)
N4 0.0808(18) 0.113(3) 0.0752(18) -0.0026(18) 0.0101(15) 0.0064(18)
N5 0.0763(18) 0.135(3) 0.0703(17) 0.0040(18) 0.0142(14) -0.0085(19)
C14 0.0677(19) 0.108(3) 0.079(2) -0.0061(19) 0.0234(17) 0.0073(18)
C35 0.109(3) 0.102(3) 0.067(2) 0.000(2) 0.036(2) -0.013(2)
N3 0.0817(19) 0.111(3) 0.095(2) -0.0005(18) 0.0418(17) 0.0159(18)
C8 0.070(2) 0.113(3) 0.083(2) -0.011(2) 0.0301(17) 0.007(2)
C6 0.075(2) 0.156(4) 0.073(2) 0.020(2) 0.0326(17) 0.031(2)
C39 0.100(2) 0.095(3) 0.0584(17) 0.0008(17) 0.0272(17) 0.000(2)
C9 0.073(2) 0.126(3) 0.093(3) 0.004(2) 0.0376(19) 0.012(2)
C10 0.077(2) 0.118(3) 0.099(3) 0.010(2) 0.038(2) 0.014(2)
C32 0.087(2) 0.143(4) 0.0598(18) -0.006(2) 0.0148(17) -0.015(3)
C34 0.101(3) 0.151(4) 0.067(2) -0.012(2) 0.031(2) 0.004(3)
C31 0.079(2) 0.158(4) 0.0601(19) -0.006(2) 0.0160(16) 0.002(3)
C22 0.079(2) 0.132(4) 0.080(2) 0.010(2) 0.0183(18) 0.005(2)
C3 0.097(3) 0.127(3) 0.0644(19) -0.008(2) 0.0204(18) 0.022(2)
C11 0.0656(19) 0.108(3) 0.079(2) -0.010(2) 0.0265(16) 0.0043(18)
C36 0.102(3) 0.099(3) 0.0634(19) -0.0050(18) 0.0351(18) -0.011(2)
C37 0.159(4) 0.122(4) 0.064(2) 0.010(2) 0.039(2) 0.032(3)
C7 0.077(2) 0.106(3) 0.084(2) -0.005(2) 0.0313(18) 0.013(2)
C13 0.099(3) 0.120(4) 0.111(3) 0.015(3) 0.053(2) 0.026(3)
C20 0.089(2) 0.123(3) 0.071(2) -0.010(2) 0.0199(17) 0.007(2)
C5 0.108(3) 0.182(5) 0.082(2) 0.031(3) 0.054(2) 0.064(3)
C42 0.101(3) 0.100(3) 0.0605(18) 0.0087(18) 0.0295(17) 0.003(2)
C12 0.091(3) 0.135(4) 0.104(3) 0.009(3) 0.053(2) 0.020(3)
C21 0.074(2) 0.134(4) 0.074(2) 0.007(2) 0.0190(17) 0.004(2)
C19 0.076(2) 0.144(4) 0.083(2) 0.003(2) 0.0125(19) 0.018(3)
C18 0.076(2) 0.180(5) 0.102(3) 0.013(3) 0.034(2) 0.036(3)
C4 0.154(4) 0.135(4) 0.075(2) 0.003(2) 0.056(3) 0.053(4)
C41 0.183(5) 0.120(4) 0.073(2) -0.005(2) 0.041(3) 0.040(4)
C28 0.090(3) 0.118(4) 0.082(2) 0.002(2) 0.011(2) -0.008(2)
C26 0.094(3) 0.159(5) 0.083(3) 0.029(3) 0.009(2) -0.006(3)
C25 0.081(2) 0.126(4) 0.083(2) 0.004(2) 0.0099(19) 0.001(2)
C33 0.117(3) 0.132(4) 0.0591(19) -0.022(2) 0.020(2) -0.017(3)
C17 0.094(3) 0.150(4) 0.080(2) -0.011(2) 0.030(2) 0.033(3)
C40 0.200(6) 0.113(4) 0.065(2) 0.005(2) 0.032(3) 0.043(4)
C27 0.082(2) 0.162(5) 0.091(3) 0.031(3) 0.011(2) -0.011(3)
C23 0.108(3) 0.156(5) 0.108(3) 0.043(3) -0.004(3) -0.010(3)
C24 0.113(4) 0.145(5) 0.111(3) 0.036(3) -0.009(3) -0.026(3)

loop_
_atom_type_symbol
_atom_type_description
_atom_type_scat_dispersion_real
_atom_type_scat_dispersion_imag
_atom_type_scat_source
C C 0.0181 0.0091 'International Tables Vol C Tables 4.2.6.8 and 6.1.1.4'
H H 0.0000 0.0000 'International Tables Vol C Tables 4.2.6.8 and 6.1.1.4'
N N 0.0311 0.0180 'International Tables Vol C Tables 4.2.6.8 and 6.1.1.4'

loop_
_geom_angle_atom_site_label_1
_geom_angle_atom_site_label_2
_geom_angle_atom_site_label_3
_geom_angle
N1 C1 C6 109.1(3)
N1 C1 C2 109.9(3)
C6 C1 C2 110.3(3)
N1 C1 H1 109.2
C6 C1 H1 109.2
C2 C1 H1 109.2
N6 C30 C31 111.0(3)
N6 C30 C29 108.2(3)
C31 C30 C29 110.8(3)
N6 C30 H30 108.9
C31 C30 H30 108.9
C29 C30 H30 108.9
C42 N1 C1 118.6(3)
N2 C2 C1 108.9(3)
N2 C2 C3 107.0(3)
C1 C2 C3 110.7(3)
N2 C2 H2 110.1
C1 C2 H2 110.1
C3 C2 H2 110.1
N3 C15 C16 108.1(3)
N3 C15 C20 110.0(3)
C16 C15 C20 110.3(3)
N3 C15 H15 109.5
C16 C15 H15 109.5
C20 C15 H15 109.5
N5 C29 C30 109.5(3)
N5 C29 C34 110.1(3)
C30 C29 C34 111.1(3)
N5 C29 H29 108.7
C30 C29 H29 108.7
C34 C29 H29 108.7
C35 N6 C30 118.7(4)
C7 N2 C2 118.4(3)
C39 C38 C37 120.6(4)
C39 C38 H38 119.7
C37 C38 H38 119.7
N4 C16 C15 109.3(3)
N4 C16 C17 109.8(3)
C15 C16 C17 110.0(3)
N4 C16 H16 109.3
C15 C16 H16 109.3
C17 C16 H16 109.3
C21 N4 C16 117.5(4)
C28 N5 C29 117.4(4)
N3 C14 C11 123.5(4)
N3 C14 H14 118.3
C11 C14 H14 118.3
N6 C35 C36 125.1(4)
N6 C35 H35 117.5
C36 C35 H35 117.5
C14 N3 C15 118.0(4)
C9 C8 C13 119.2(4)
C9 C8 C7 121.0(4)
C13 C8 C7 119.8(4)
C5 C6 C1 112.3(3)
C5 C6 H6A 109.2
C1 C6 H6A 109.2
C5 C6 H6B 109.2
C1 C6 H6B 109.2
H6A C6 H6B 107.9
C40 C39 C38 117.9(4)
C40 C39 C42 121.1(4)
C38 C39 C42 121.0(4)
C8 C9 C10 120.3(4)
C8 C9 H9 119.9
C10 C9 H9 119.9
C11 C10 C9 120.9(4)
C11 C10 H10 119.5
C9 C10 H10 119.5
C33 C32 C31 110.5(4)
C33 C32 H32A 109.5
C31 C32 H32A 109.5
C33 C32 H32B 109.5
C31 C32 H32B 109.5
H32A C32 H32B 108.1
C33 C34 C29 111.8(3)
C33 C34 H34A 109.3
C29 C34 H34A 109.3
C33 C34 H34B 109.3
C29 C34 H34B 109.3
H34A C34 H34B 107.9
C30 C31 C32 111.6(3)
C30 C31 H31A 109.3
C32 C31 H31A 109.3
C30 C31 H31B 109.3
C32 C31 H31B 109.3
H31A C31 H31B 108.0
C27 C22 C23 118.0(4)
C27 C22 C21 121.0(5)
C23 C22 C21 121.0(4)
C4 C3 C2 112.9(3)
C4 C3 H3A 109.0
C2 C3 H3A 109.0
C4 C3 H3B 109.0
C2 C3 H3B 109.0
H3A C3 H3B 107.8
C10 C11 C12 118.8(4)
C10 C11 C14 120.4(4)
C12 C11 C14 120.8(4)
C37 C36 C41 117.8(4)
C37 C36 C35 120.6(4)
C41 C36 C35 121.7(4)
C36 C37 C38 121.7(4)
C36 C37 H37 119.2
C38 C37 H37 119.2
N2 C7 C8 122.2(4)
N2 C7 H7 118.9
C8 C7 H7 118.9
C12 C13 C8 120.0(4)
C12 C13 H13 120.0
C8 C13 H13 120.0
C15 C20 C19 112.2(4)
C15 C20 H20A 109.2
C19 C20 H20A 109.2
C15 C20 H20B 109.2
C19 C20 H20B 109.2
H20A C20 H20B 107.9
C6 C5 C4 111.1(4)
C6 C5 H5A 109.4
C4 C5 H5A 109.4
C6 C5 H5B 109.4
C4 C5 H5B 109.4
H5A C5 H5B 108.0
N1 C42 C39 123.6(4)
N1 C42 H42 118.2
C39 C42 H42 118.2
C11 C12 C13 120.8(4)
C11 C12 H12 119.6
C13 C12 H12 119.6
N4 C21 C22 123.7(5)
N4 C21 H21 118.1
C22 C21 H21 118.1
C18 C19 C20 110.4(3)
C18 C19 H19A 109.6
C20 C19 H19A 109.6
C18 C19 H19B 109.6
C20 C19 H19B 109.6
H19A C19 H19B 108.1
C17 C18 C19 111.1(4)
C17 C18 H18A 109.4
C19 C18 H18A 109.4
C17 C18 H18B 109.4
C19 C18 H18B 109.4
H18A C18 H18B 108.0
C5 C4 C3 110.6(4)
C5 C4 H4A 109.5
C3 C4 H4A 109.5
C5 C4 H4B 109.5
C3 C4 H4B 109.5
H4A C4 H4B 108.1
C36 C41 C40 120.3(5)
C36 C41 H41 119.9
C40 C41 H41 119.9
N5 C28 C25 123.5(5)
N5 C28 H28 118.3
C25 C28 H28 118.3
C25 C26 C27 121.4(4)
C25 C26 H26 119.3
C27 C26 H26 119.3
C26 C25 C24 118.1(4)
C26 C25 C28 122.6(4)
C24 C25 C28 119.3(5)
C32 C33 C34 112.6(4)
C32 C33 H33A 109.1
C34 C33 H33A 109.1
C32 C33 H33B 109.1
C34 C33 H33B 109.1
H33A C33 H33B 107.8
C18 C17 C16 111.5(4)
C18 C17 H17A 109.3
C16 C17 H17A 109.3
C18 C17 H17B 109.3
C16 C17 H17B 109.3
H17A C17 H17B 108.0
C39 C40 C41 121.8(4)
C39 C40 H40 119.1
C41 C40 H40 119.1
C26 C27 C22 121.1(5)
C26 C27 H27 119.5
C22 C27 H27 119.5
C22 C23 C24 120.2(5)
C22 C23 H23 119.9
C24 C23 H23 119.9
C25 C24 C23 121.2(5)
C25 C24 H24 119.4
C23 C24 H24 119.4

loop_
_geom_bond_atom_site_label_1
_geom_bond_atom_site_label_2
_geom_bond_distance
C1 N1 1.456(4)
C1 C6 1.517(5)
C1 C2 1.524(5)
C1 H1 0.9800
C30 N6 1.467(4)
C30 C31 1.508(5)
C30 C29 1.514(5)
C30 H30 0.9800
N1 C42 1.240(5)
C2 N2 1.467(4)
C2 C3 1.530(5)
C2 H2 0.9800
C15 N3 1.460(4)
C15 C16 1.513(5)
C15 C20 1.515(5)
C15 H15 0.9800
C29 N5 1.470(4)
C29 C34 1.518(5)
C29 H29 0.9800
N6 C35 1.232(5)
N2 C7 1.253(5)
C38 C39 1.360(6)
C38 C37 1.385(5)
C38 H38 0.9300
C16 N4 1.463(5)
C16 C17 1.521(5)
C16 H16 0.9800
N4 C21 1.243(5)
N5 C28 1.240(5)
C14 N3 1.240(5)
C14 C11 1.477(5)
C14 H14 0.9300
C35 C36 1.470(5)
C35 H35 0.9300
C8 C9 1.377(6)
C8 C13 1.387(6)
C8 C7 1.477(5)
C6 C5 1.506(5)
C6 H6A 0.9700
C6 H6B 0.9700
C39 C40 1.354(6)
C39 C42 1.479(5)
C9 C10 1.382(6)
C9 H9 0.9300
C10 C11 1.376(5)
C10 H10 0.9300
C32 C33 1.490(6)
C32 C31 1.522(5)
C32 H32A 0.9700
C32 H32B 0.9700
C34 C33 1.513(6)
C34 H34A 0.9700
C34 H34B 0.9700
C31 H31A 0.9700
C31 H31B 0.9700
C22 C27 1.374(6)
C22 C23 1.376(7)
C22 C21 1.470(5)
C3 C4 1.510(6)
C3 H3A 0.9700
C3 H3B 0.9700
C11 C12 1.380(6)
C36 C37 1.353(6)
C36 C41 1.369(6)
C37 H37 0.9300
C7 H7 0.9300
C13 C12 1.385(6)
C13 H13 0.9300
C20 C19 1.519(6)
C20 H20A 0.9700
C20 H20B 0.9700
C5 C4 1.506(7)
C5 H5A 0.9700
C5 H5B 0.9700
C42 H42 0.9300
C12 H12 0.9300
C21 H21 0.9300
C19 C18 1.514(6)
C19 H19A 0.9700
C19 H19B 0.9700
C18 C17 1.498(6)
C18 H18A 0.9700
C18 H18B 0.9700
C4 H4A 0.9700
C4 H4B 0.9700
C41 C40 1.383(6)
C41 H41 0.9300
C28 C25 1.474(5)
C28 H28 0.9300
C26 C25 1.358(7)
C26 C27 1.370(6)
C26 H26 0.9300
C25 C24 1.370(6)
C33 H33A 0.9700
C33 H33B 0.9700
C17 H17A 0.9700
C17 H17B 0.9700
C40 H40 0.9300
C27 H27 0.9300
C23 C24 1.385(7)
C23 H23 0.9300
C24 H24 0.9300
